data_8101915
loop_
_publ_author_name
'Ma, J.-Y.'
'Wu, T.-X.'
'She, X.-G.'
'Pan, X.-F.'

_publ_section_title
;
Crystal structure of dichloro((N-(N',N'-dimethylammonio)-ethyl)-2,
4-dichlorosalicylaldiminato-N,O)copper(II), Cu(C~11~H~14~Cl~2~N~2~O)
Cl~2~
;
_journal_issue 1
_journal_name_full 'Zeitschrift f\"ur Kristallographie - New Crystal Structures'
_journal_page_first 53
_journal_page_last 54
_journal_volume 221
_journal_year 2006
_chemical_formula_structural Cu(C11H14Cl2N2O)Cl2
_chemical_formula_sum 'C11 H14 Cl4 Cu N2 O'
_chemical_formula_weight 395.58
_chemical_name_systematic
; 
dichloro((N-(N',N'-dimethylammonio)ethyl)-2,4-dichlorosalicylaldiminato-
N,O)copper(II)
;
_space_group_IT_number 19
_symmetry_cell_setting orthorhombic
_symmetry_space_group_name_Hall 'P 2ac 2ab'
_symmetry_space_group_name_H-M 'P 21 21 21'
_atom_sites_solution_hydrogens geom
_atom_sites_solution_primary direct
_atom_sites_solution_secondary difmap
_audit_creation_method SHELXL-97
_cell_angle_alpha 90.00
_cell_angle_beta 90.00
_cell_angle_gamma 90.00
_cell_formula_units_Z 4
_cell_length_a 7.737(2)
_cell_length_b 10.131(2)
_cell_length_c 20.229(3)
_cell_measurement_reflns_used 2435
_cell_measurement_temperature 298(2)
_cell_measurement_theta_max 25.12
_cell_measurement_theta_min 2.30
_cell_volume 1585.6(6)
_computing_cell_refinement 'Siemens XSCANS'
_computing_data_collection 'Siemens XSCANS'
_computing_data_reduction 'Siemens SHELXTL'
_computing_molecular_graphics 'Siemens SHELXTL'
_computing_publication_material 'Siemens SHELXTL'
_computing_structure_refinement 'SHELXL-97 (Sheldrick, 1997)'
_computing_structure_solution 'SHELXS-97 (Sheldrick, 1997)'
_diffrn_ambient_temperature 298(2)
_diffrn_measured_fraction_theta_full 0.980
_diffrn_measured_fraction_theta_max 0.980
_diffrn_measurement_device_type 'Siemens P4'
_diffrn_measurement_method omega
_diffrn_radiation_monochromator graphite
_diffrn_radiation_source 'fine-focus sealed tube'
_diffrn_radiation_type MoK\a
_diffrn_radiation_wavelength 0.71073
_diffrn_reflns_av_R_equivalents 0.0550
_diffrn_reflns_av_sigmaI/netI 0.0699
_diffrn_reflns_limit_h_max 9
_diffrn_reflns_limit_h_min -10
_diffrn_reflns_limit_k_max 13
_diffrn_reflns_limit_k_min -13
_diffrn_reflns_limit_l_max 26
_diffrn_reflns_limit_l_min -26
_diffrn_reflns_number 13798
_diffrn_reflns_theta_full 28.27
_diffrn_reflns_theta_max 28.27
_diffrn_reflns_theta_min 2.01
_exptl_absorpt_coefficient_mu 2.043
_exptl_absorpt_correction_T_max 0.8218
_exptl_absorpt_correction_T_min 0.7227
_exptl_absorpt_correction_type empirical
_exptl_crystal_colour blue
_exptl_crystal_density_diffrn 1.657
_exptl_crystal_density_method 'not measured'
_exptl_crystal_description prismatic
_exptl_crystal_F_000 796
_exptl_crystal_size_max 0.17
_exptl_crystal_size_mid 0.11
_exptl_crystal_size_min 0.10
_refine_diff_density_max 0.338
_refine_diff_density_min -0.304
_refine_diff_density_rms 0.061
_refine_ls_abs_structure_details 'Flack H D (1983), Acta Cryst. A39, 876-881'
_refine_ls_abs_structure_Flack -0.030(15)
_refine_ls_extinction_method none
_refine_ls_goodness_of_fit_ref 1.036
_refine_ls_hydrogen_treatment mixed
_refine_ls_matrix_type full
_refine_ls_number_parameters 178
_refine_ls_number_reflns 3759
_refine_ls_number_restraints 1
_refine_ls_restrained_S_all 1.036
_refine_ls_R_factor_all 0.0678
_refine_ls_R_factor_gt 0.0402
_refine_ls_shift/su_max 0.000
_refine_ls_shift/su_mean 0.000
_refine_ls_structure_factor_coef Fsqd
_refine_ls_weighting_details 'calc w=1/[\s^2^(Fo^2^)+(0.0000P)^2^] where P=(Fo^2^+2Fc^2^)/3'
_refine_ls_weighting_scheme calc
_refine_ls_wR_factor_gt 0.0716
_refine_ls_wR_factor_ref 0.0793
_reflns_number_gt 2771
_reflns_number_total 3759
_reflns_threshold_expression >2sigma(I)
_cod_data_source_file 1267-1708.cff
_cod_data_source_block p
_cod_depositor_comments
;
The following automatic conversions were performed:
'_symmetry_cell_setting' value 'Orthorhombic' changed to 'orthorhombic'
according to '/home/saulius/struct/CIF-dictionaries/cif_core.dic'
dictionary named 'cif_core.dic' version 2.4.1 from 2010-06-29.

Automatic conversion script
Id: cif_fix_enum 1555 2011-01-17 13:19:09Z saulius 
;
_cod_original_cell_volume 1585.5(4)
_cod_database_code 8101915

loop_
_symmetry_equiv_pos_as_xyz
'x, y, z'
'-x+1/2, -y, z+1/2'
'x+1/2, -y+1/2, -z'
'-x, y+1/2, -z+1/2'

loop_
_atom_site_label
_atom_site_type_symbol
_atom_site_fract_x
_atom_site_fract_y
_atom_site_fract_z
_atom_site_U_iso_or_equiv
_atom_site_adp_type
_atom_site_occupancy
_atom_site_symmetry_multiplicity
_atom_site_Wyckoff_symbol
_atom_site_calc_flag
_atom_site_refinement_flags
_atom_site_disorder_assembly
_atom_site_disorder_group
Cu1 Cu 1.06242(6) 0.57655(4) 0.07093(2) 0.03885(13) Uani 1 4 a d . . .
Cl1 Cl 0.99195(16) 0.85927(12) 0.26030(6) 0.0737(4) Uani 1 4 a d . . .
Cl2 Cl 0.35757(16) 0.66806(16) 0.30139(7) 0.0855(4) Uani 1 4 a d . . .
Cl3 Cl 1.26227(13) 0.41617(9) 0.06926(5) 0.0551(3) Uani 1 4 a d . . .
Cl4 Cl 1.12177(16) 0.71418(10) -0.01311(5) 0.0601(3) Uani 1 4 a d . . .
O1 O 1.0028(3) 0.6759(2) 0.14913(12) 0.0473(7) Uani 1 4 a d . . .
N1 N 0.8325(4) 0.4823(3) 0.06466(15) 0.0398(7) Uani 1 4 a d . . .
N2 N 0.7407(5) 0.5435(3) -0.07659(17) 0.0487(8) Uani 1 4 a d D . .
H2 H 0.736(5) 0.607(3) -0.0457(13) 0.057(13) Uiso 1 4 a d D . .
C1 C 0.8567(6) 0.6721(4) 0.17987(17) 0.0408(9) Uani 1 4 a d . . .
C2 C 0.8273(5) 0.7535(4) 0.23630(19) 0.0465(10) Uani 1 4 a d . . .
C3 C 0.6793(5) 0.7519(4) 0.27242(18) 0.0479(10) Uani 1 4 a d . . .
H3 H 0.6688 0.8053 0.3096 0.057 Uiso 1 4 a calc R . .
C4 C 0.5450(5) 0.6709(4) 0.25388(19) 0.0514(10) Uani 1 4 a d . . .
C5 C 0.5608(5) 0.5924(4) 0.19964(19) 0.0506(10) Uani 1 4 a d . . .
H5 H 0.4687 0.5389 0.1872 0.061 Uiso 1 4 a calc R . .
C6 C 0.7131(5) 0.5908(3) 0.16220(17) 0.0393(8) Uani 1 4 a d . . .
C7 C 0.7123(5) 0.5000(3) 0.10655(19) 0.0430(9) Uani 1 4 a d . . .
H7 H 0.6131 0.4494 0.1010 0.052 Uiso 1 4 a calc R . .
C8 C 0.8044(6) 0.3819(3) 0.01419(18) 0.0483(10) Uani 1 4 a d . . .
H8A H 0.6839 0.3554 0.0148 0.058 Uiso 1 4 a calc R . .
H8B H 0.8739 0.3049 0.0245 0.058 Uiso 1 4 a calc R . .
C9 C 0.8502(5) 0.4303(4) -0.05372(16) 0.0479(10) Uani 1 4 a d . . .
H9A H 0.9705 0.4575 -0.0539 0.058 Uiso 1 4 a calc R . .
H9B H 0.8381 0.3580 -0.0848 0.058 Uiso 1 4 a calc R . .
C10 C 0.5572(6) 0.5057(5) -0.0873(2) 0.0699(13) Uani 1 4 a d . . .
H10A H 0.4946 0.5799 -0.1046 0.105 Uiso 1 4 a calc R . .
H10B H 0.5069 0.4788 -0.0461 0.105 Uiso 1 4 a calc R . .
H10C H 0.5517 0.4340 -0.1183 0.105 Uiso 1 4 a calc R . .
C11 C 0.8166(6) 0.6051(4) -0.13672(19) 0.0586(12) Uani 1 4 a d . . .
H11A H 0.9318 0.6348 -0.1272 0.088 Uiso 1 4 a calc R . .
H11B H 0.7470 0.6789 -0.1500 0.088 Uiso 1 4 a calc R . .
H11C H 0.8202 0.5413 -0.1718 0.088 Uiso 1 4 a calc R . .

loop_
_atom_site_aniso_label
_atom_site_aniso_U_11
_atom_site_aniso_U_22
_atom_site_aniso_U_33
_atom_site_aniso_U_23
_atom_site_aniso_U_13
_atom_site_aniso_U_12
Cu1 0.0459(3) 0.0319(2) 0.0387(2) -0.0048(2) 0.0006(2) -0.0014(2)
Cl1 0.0772(9) 0.0766(8) 0.0673(7) -0.0358(6) 0.0056(6) -0.0171(7)
Cl2 0.0594(8) 0.1235(11) 0.0735(8) -0.0118(8) 0.0161(7) 0.0108(8)
Cl3 0.0602(6) 0.0486(5) 0.0564(6) -0.0021(6) -0.0016(5) 0.0121(5)
Cl4 0.0830(9) 0.0463(6) 0.0509(6) 0.0048(5) -0.0011(6) -0.0154(6)
O1 0.0500(17) 0.0459(15) 0.0459(15) -0.0128(13) 0.0070(13) -0.0102(13)
N1 0.051(2) 0.0283(15) 0.0398(17) -0.0025(14) -0.0033(17) -0.0022(14)
N2 0.067(2) 0.0357(18) 0.0434(19) -0.0074(16) -0.0017(19) 0.0016(16)
C1 0.058(3) 0.0304(19) 0.034(2) 0.0019(16) -0.0020(19) 0.0042(19)
C2 0.053(3) 0.042(2) 0.044(2) -0.0070(18) -0.003(2) 0.005(2)
C3 0.059(3) 0.049(2) 0.036(2) -0.0044(18) 0.001(2) 0.017(2)
C4 0.051(3) 0.062(3) 0.041(2) 0.003(2) 0.002(2) 0.012(2)
C5 0.052(2) 0.053(2) 0.047(2) 0.002(2) -0.004(2) -0.002(2)
C6 0.048(2) 0.036(2) 0.0339(19) 0.0005(17) -0.0016(17) 0.0024(19)
C7 0.047(2) 0.033(2) 0.049(2) 0.0019(18) -0.005(2) -0.0080(18)
C8 0.066(3) 0.0281(19) 0.050(2) -0.0049(17) -0.006(2) -0.0016(19)
C9 0.065(3) 0.041(2) 0.038(2) -0.0097(18) -0.0034(19) 0.010(2)
C10 0.059(3) 0.068(3) 0.082(3) 0.012(3) -0.009(3) 0.001(3)
C11 0.073(3) 0.057(3) 0.046(2) 0.003(2) 0.006(2) 0.005(2)

loop_
_atom_type_symbol
_atom_type_description
_atom_type_scat_dispersion_real
_atom_type_scat_dispersion_imag
_atom_type_scat_source
C C 0.0033 0.0016 'International Tables Vol C Tables 4.2.6.8 and 6.1.1.4'
H H 0.0000 0.0000 'International Tables Vol C Tables 4.2.6.8 and 6.1.1.4'
Cl Cl 0.1484 0.1585 'International Tables Vol C Tables 4.2.6.8 and 6.1.1.4'
N N 0.0061 0.0033 'International Tables Vol C Tables 4.2.6.8 and 6.1.1.4'
O O 0.0106 0.0060 'International Tables Vol C Tables 4.2.6.8 and 6.1.1.4'
Cu Cu 0.3201 1.2651 'International Tables Vol C Tables 4.2.6.8 and 6.1.1.4'

loop_
_geom_angle_atom_site_label_1
_geom_angle_atom_site_label_2
_geom_angle_atom_site_label_3
_geom_angle
_geom_angle_site_symmetry_1
_geom_angle_site_symmetry_3
_geom_angle_publ_flag
O1 Cu1 N1 95.01(11) . . yes
O1 Cu1 Cl3 123.68(8) . . yes
N1 Cu1 Cl3 105.26(9) . . yes
O1 Cu1 Cl4 110.20(8) . . yes
N1 Cu1 Cl4 115.17(9) . . yes
Cl3 Cu1 Cl4 107.30(4) . . yes
C1 O1 Cu1 126.1(2) . . ?
C7 N1 C8 117.2(3) . . ?
C7 N1 Cu1 122.3(2) . . ?
C8 N1 Cu1 120.3(3) . . ?
C10 N2 C11 111.4(3) . . ?
C10 N2 C9 112.8(3) . . ?
C11 N2 C9 110.5(3) . . ?
C10 N2 H2 104(3) . . ?
C11 N2 H2 106(2) . . ?
C9 N2 H2 111(2) . . ?
O1 C1 C2 120.6(4) . . ?
O1 C1 C6 125.3(3) . . ?
C2 C1 C6 114.2(4) . . ?
C3 C2 C1 123.9(4) . . ?
C3 C2 Cl1 118.4(3) . . ?
C1 C2 Cl1 117.6(3) . . ?
C2 C3 C4 119.8(4) . . ?
C2 C3 H3 120.1 . . ?
C4 C3 H3 120.1 . . ?
C5 C4 C3 120.0(4) . . ?
C5 C4 Cl2 120.7(3) . . ?
C3 C4 Cl2 119.3(3) . . ?
C4 C5 C6 121.2(4) . . ?
C4 C5 H5 119.4 . . ?
C6 C5 H5 119.4 . . ?
C5 C6 C1 120.8(3) . . ?
C5 C6 C7 115.0(3) . . ?
C1 C6 C7 124.2(3) . . ?
N1 C7 C6 127.1(3) . . ?
N1 C7 H7 116.5 . . ?
C6 C7 H7 116.5 . . ?
N1 C8 C9 112.2(3) . . ?
N1 C8 H8A 109.2 . . ?
C9 C8 H8A 109.2 . . ?
N1 C8 H8B 109.2 . . ?
C9 C8 H8B 109.2 . . ?
H8A C8 H8B 107.9 . . ?
N2 C9 C8 113.5(3) . . ?
N2 C9 H9A 108.9 . . ?
C8 C9 H9A 108.9 . . ?
N2 C9 H9B 108.9 . . ?
C8 C9 H9B 108.9 . . ?
H9A C9 H9B 107.7 . . ?
N2 C10 H10A 109.5 . . ?
N2 C10 H10B 109.5 . . ?
H10A C10 H10B 109.5 . . ?
N2 C10 H10C 109.5 . . ?
H10A C10 H10C 109.5 . . ?
H10B C10 H10C 109.5 . . ?
N2 C11 H11A 109.5 . . ?
N2 C11 H11B 109.5 . . ?
H11A C11 H11B 109.5 . . ?
N2 C11 H11C 109.5 . . ?
H11A C11 H11C 109.5 . . ?
H11B C11 H11C 109.5 . . ?

loop_
_geom_bond_atom_site_label_1
_geom_bond_atom_site_label_2
_geom_bond_distance
_geom_bond_site_symmetry_2
_geom_bond_publ_flag
Cu1 O1 1.931(2) . yes
Cu1 N1 2.023(3) . yes
Cu1 Cl3 2.2431(10) . yes
Cu1 Cl4 2.2461(11) . yes
Cl1 C2 1.734(4) . ?
Cl2 C4 1.740(4) . ?
O1 C1 1.291(4) . ?
N1 C7 1.271(4) . ?
N1 C8 1.457(4) . ?
N2 C10 1.487(5) . ?
N2 C11 1.488(5) . ?
N2 C9 1.499(5) . ?
N2 H2 0.900(10) . ?
C1 C2 1.426(5) . ?
C1 C6 1.429(5) . ?
C2 C3 1.358(5) . ?
C3 C4 1.376(5) . ?
C3 H3 0.9300 . ?
C4 C5 1.360(5) . ?
C5 C6 1.401(5) . ?
C5 H5 0.9300 . ?
C6 C7 1.454(5) . ?
C7 H7 0.9300 . ?
C8 C9 1.501(5) . ?
C8 H8A 0.9700 . ?
C8 H8B 0.9700 . ?
C9 H9A 0.9700 . ?
C9 H9B 0.9700 . ?
C10 H10A 0.9600 . ?
C10 H10B 0.9600 . ?
C10 H10C 0.9600 . ?
C11 H11A 0.9600 . ?
C11 H11B 0.9600 . ?
C11 H11C 0.9600 . ?

loop_
_geom_hbond_atom_site_label_D
_geom_hbond_atom_site_label_H
_geom_hbond_atom_site_label_A
_geom_hbond_distance_DH
_geom_hbond_distance_HA
_geom_hbond_distance_DA
_geom_hbond_angle_DHA
_geom_hbond_site_symmetry_A
N2 H2 Cl4 0.900(10) 2.337(18) 3.188(3) 158(3) 3_465
